data_4031743
loop_
_publ_author_name
'Yau, Johnathon'
'Hunt, Kaarel E.'
'McDougall, Laura'
'Kennedy, Alan R.'
'Nelson, David J.'

_publ_section_title
;
 Half-sandwich nickel(II) complexes bearing
 1,3-di(cycloalkyl)imidazol-2-ylidene ligands.
;
_journal_name_full 'Beilstein journal of organic chemistry'
_journal_page_first 2171
_journal_page_last 2178
_journal_paper_doi 10.3762/bjoc.11.235
_journal_volume 11
_journal_year 2015
_chemical_formula_sum 'C32 H53 Cl N2 Ni'
_chemical_formula_weight 559.92
_chemical_name_systematic
;
 ?
;
_space_group_IT_number 14
_symmetry_cell_setting monoclinic
_symmetry_space_group_name_Hall '-P 2yn'
_symmetry_space_group_name_H-M 'P 1 21/n 1'
_atom_sites_solution_hydrogens geom
_atom_sites_solution_primary direct
_atom_sites_solution_secondary difmap
_audit_creation_method SHELXL-97
_cell_angle_alpha 90.00
_cell_angle_beta 97.719(2)
_cell_angle_gamma 90.00
_cell_formula_units_Z 4
_cell_length_a 8.5685(2)
_cell_length_b 13.9639(3)
_cell_length_c 25.1631(6)
_cell_measurement_reflns_used 4476
_cell_measurement_temperature 123(2)
_cell_measurement_theta_max 72.8880
_cell_measurement_theta_min 3.6210
_cell_volume 2983.48(12)
_computing_cell_refinement CrysalisPro
_computing_data_collection CrysalisPro
_computing_data_reduction CrysalisPro
_computing_publication_material 'SHELXL-97 '
_computing_structure_refinement 'SHELXL-97 (Sheldrick, 2008)'
_computing_structure_solution SHELXS
_diffrn_ambient_temperature 123(2)
_diffrn_measured_fraction_theta_full 0.996
_diffrn_measured_fraction_theta_max 0.975
_diffrn_measurement_device_type 'Oxford Diffraction Gemini S'
_diffrn_measurement_method 'omega scans'
_diffrn_radiation_monochromator graphite
_diffrn_radiation_source 'fine-focus sealed tube'
_diffrn_radiation_type CuK\a
_diffrn_radiation_wavelength 1.54180
_diffrn_reflns_av_R_equivalents 0.0313
_diffrn_reflns_av_sigmaI/netI 0.0459
_diffrn_reflns_limit_h_max 9
_diffrn_reflns_limit_h_min -10
_diffrn_reflns_limit_k_max 13
_diffrn_reflns_limit_k_min -16
_diffrn_reflns_limit_l_max 30
_diffrn_reflns_limit_l_min -28
_diffrn_reflns_number 11638
_diffrn_reflns_theta_full 70.00
_diffrn_reflns_theta_max 73.08
_diffrn_reflns_theta_min 5.27
_exptl_absorpt_coefficient_mu 1.912
_exptl_absorpt_correction_T_max 0.799
_exptl_absorpt_correction_T_min 0.689
_exptl_absorpt_correction_type analytical
_exptl_absorpt_process_details
;
CrysAlisPro, Agilent Technologies,
Version 1.171.37.35 (release 13-08-2014 CrysAlis171 .NET)
(compiled Aug 13 2014,18:06:01)
Analytical numeric absorption correction using a multifaceted crystal
            model based on expressions derived by R.C. Clark & J.S. Reid.
(Clark, R. C. & Reid, J. S. (1995). Acta Cryst. A51, 887-897)
Empirical absorption correction using spherical harmonics,
 implemented in SCALE3 ABSPACK scaling algorithm.
;
_exptl_crystal_colour orange
_exptl_crystal_density_diffrn 1.247
_exptl_crystal_density_method 'not measured'
_exptl_crystal_description fragment
_exptl_crystal_F_000 1216
_exptl_crystal_size_max 0.2665
_exptl_crystal_size_mid 0.2150
_exptl_crystal_size_min 0.1523
_refine_diff_density_max 0.379
_refine_diff_density_min -0.233
_refine_diff_density_rms 0.056
_refine_ls_extinction_method none
_refine_ls_goodness_of_fit_ref 1.036
_refine_ls_hydrogen_treatment constr
_refine_ls_matrix_type full
_refine_ls_number_parameters 325
_refine_ls_number_reflns 5828
_refine_ls_number_restraints 0
_refine_ls_restrained_S_all 1.036
_refine_ls_R_factor_all 0.0587
_refine_ls_R_factor_gt 0.0427
_refine_ls_shift/su_max 0.001
_refine_ls_shift/su_mean 0.000
_refine_ls_structure_factor_coef Fsqd
_refine_ls_weighting_details 'calc w=1/[\s^2^(Fo^2^)+(0.0496P)^2^+1.1258P] where P=(Fo^2^+2Fc^2^)/3'
_refine_ls_weighting_scheme calc
_refine_ls_wR_factor_gt 0.1037
_refine_ls_wR_factor_ref 0.1145
_reflns_number_gt 4521
_reflns_number_total 5828
_reflns_threshold_expression I>2\s(I)
_cod_data_source_file 1860-5397-11-235-S1.cif
_cod_data_source_block nelson_nijan2015
_cod_depositor_comments 'Adding full bibliography for 4031742--4031743.cif.'
_cod_original_sg_symbol_H-M P21/n
_cod_database_code 4031743

loop_
_symmetry_equiv_pos_as_xyz
'x, y, z'
'-x+1/2, y+1/2, -z+1/2'
'-x, -y, -z'
'x-1/2, -y-1/2, z-1/2'

loop_
_atom_site_label
_atom_site_type_symbol
_atom_site_fract_x
_atom_site_fract_y
_atom_site_fract_z
_atom_site_U_iso_or_equiv
_atom_site_adp_type
_atom_site_occupancy
_atom_site_symmetry_multiplicity
_atom_site_calc_flag
_atom_site_refinement_flags
Ni1 Ni 0.59563(4) 0.14618(3) 0.725460(15) 0.02612(12) Uani 1 1 d .
Cl1 Cl 0.83530(7) 0.16263(4) 0.76650(3) 0.03659(15) Uani 1 1 d .
N1 N 0.5864(2) 0.33911(13) 0.68022(7) 0.0268(4) Uani 1 1 d .
N2 N 0.4986(2) 0.33616(13) 0.75632(8) 0.0274(4) Uani 1 1 d .
C1 C 0.5573(3) 0.27929(15) 0.72021(9) 0.0250(5) Uani 1 1 d .
C2 C 0.5456(3) 0.43192(16) 0.69157(9) 0.0299(5) Uani 1 1 d .
H2 H 0.5552 0.4868 0.6699 0.036 Uiso 1 1 calc R
C3 C 0.4900(3) 0.43013(16) 0.73885(9) 0.0311(5) Uani 1 1 d .
H3 H 0.4519 0.4832 0.7569 0.037 Uiso 1 1 calc R
C4 C 0.6501(3) 0.30923(16) 0.63129(9) 0.0274(5) Uani 1 1 d .
H4 H 0.6719 0.2389 0.6340 0.033 Uiso 1 1 calc R
C5 C 0.5274(3) 0.32629(17) 0.58169(9) 0.0315(5) Uani 1 1 d .
H5A H 0.4234 0.3035 0.5894 0.038 Uiso 1 1 calc R
H5B H 0.5189 0.3959 0.5745 0.038 Uiso 1 1 calc R
C6 C 0.5686(3) 0.27521(18) 0.53150(9) 0.0321(5) Uani 1 1 d .
H6A H 0.5010 0.3012 0.4998 0.039 Uiso 1 1 calc R
H6B H 0.6793 0.2900 0.5273 0.039 Uiso 1 1 calc R
C7 C 0.5486(3) 0.16634(18) 0.53232(10) 0.0329(5) Uani 1 1 d .
H7A H 0.4347 0.1511 0.5272 0.039 Uiso 1 1 calc R
H7B H 0.5939 0.1420 0.5680 0.039 Uiso 1 1 calc R
C8 C 0.6266(3) 0.11397(19) 0.48933(10) 0.0364(6) Uani 1 1 d .
H8A H 0.5862 0.1413 0.4538 0.044 Uiso 1 1 calc R
H8B H 0.5952 0.0457 0.4891 0.044 Uiso 1 1 calc R
C9 C 0.8070(3) 0.11983(18) 0.49722(10) 0.0344(5) Uani 1 1 d .
H9A H 0.8462 0.0908 0.4656 0.041 Uiso 1 1 calc R
H9B H 0.8383 0.1881 0.4986 0.041 Uiso 1 1 calc R
C10 C 0.8873(3) 0.07015(18) 0.54777(10) 0.0350(5) Uani 1 1 d .
H10A H 0.8947 0.0007 0.5405 0.042 Uiso 1 1 calc R
H10B H 0.8208 0.0781 0.5768 0.042 Uiso 1 1 calc R
C11 C 1.0523(3) 0.10857(19) 0.56721(11) 0.0379(6) Uani 1 1 d .
H11A H 1.1150 0.1081 0.5369 0.045 Uiso 1 1 calc R
H11B H 1.1046 0.0654 0.5953 0.045 Uiso 1 1 calc R
C12 C 1.0505(3) 0.21080(18) 0.58996(11) 0.0382(6) Uani 1 1 d .
H12A H 1.1588 0.2370 0.5938 0.046 Uiso 1 1 calc R
H12B H 0.9835 0.2517 0.5641 0.046 Uiso 1 1 calc R
C13 C 0.9897(3) 0.21558(18) 0.64407(10) 0.0372(6) Uani 1 1 d .
H13A H 1.0705 0.1880 0.6717 0.045 Uiso 1 1 calc R
H13B H 0.8942 0.1752 0.6425 0.045 Uiso 1 1 calc R
C14 C 0.9495(3) 0.31695(18) 0.66151(10) 0.0357(6) Uani 1 1 d .
H14A H 0.9291 0.3149 0.6993 0.043 Uiso 1 1 calc R
H14B H 1.0418 0.3589 0.6598 0.043 Uiso 1 1 calc R
C15 C 0.8063(3) 0.36085(17) 0.62712(10) 0.0315(5) Uani 1 1 d .
H15A H 0.8253 0.3604 0.5892 0.038 Uiso 1 1 calc R
H15B H 0.7962 0.4285 0.6379 0.038 Uiso 1 1 calc R
C16 C 0.4516(3) 0.30328(16) 0.80765(9) 0.0298(5) Uani 1 1 d .
H16 H 0.4819 0.2343 0.8122 0.036 Uiso 1 1 calc R
C17 C 0.2703(3) 0.30974(18) 0.80623(10) 0.0341(5) Uani 1 1 d .
H17A H 0.2401 0.3778 0.8089 0.041 Uiso 1 1 calc R
H17B H 0.2190 0.2851 0.7713 0.041 Uiso 1 1 calc R
C18 C 0.2091(3) 0.25366(18) 0.85125(10) 0.0348(5) Uani 1 1 d .
H18A H 0.0965 0.2694 0.8514 0.042 Uiso 1 1 calc R
H18B H 0.2670 0.2746 0.8860 0.042 Uiso 1 1 calc R
C19 C 0.2259(3) 0.14503(17) 0.84642(10) 0.0328(5) Uani 1 1 d .
H19A H 0.3305 0.1308 0.8357 0.039 Uiso 1 1 calc R
H19B H 0.1453 0.1219 0.8174 0.039 Uiso 1 1 calc R
C20 C 0.2087(3) 0.08861(18) 0.89793(10) 0.0339(5) Uani 1 1 d .
H20A H 0.1079 0.1068 0.9103 0.041 Uiso 1 1 calc R
H20B H 0.2033 0.0194 0.8893 0.041 Uiso 1 1 calc R
C21 C 0.3416(3) 0.10495(18) 0.94353(9) 0.0330(5) Uani 1 1 d .
H21A H 0.3124 0.0753 0.9765 0.040 Uiso 1 1 calc R
H21B H 0.3533 0.1747 0.9501 0.040 Uiso 1 1 calc R
C22 C 0.5003(3) 0.06427(18) 0.93298(10) 0.0344(5) Uani 1 1 d .
H22A H 0.5094 0.0712 0.8944 0.041 Uiso 1 1 calc R
H22B H 0.5033 -0.0050 0.9415 0.041 Uiso 1 1 calc R
C23 C 0.6427(3) 0.11338(19) 0.96593(10) 0.0368(6) Uani 1 1 d .
H23A H 0.6279 0.1127 1.0043 0.044 Uiso 1 1 calc R
H23B H 0.7389 0.0761 0.9622 0.044 Uiso 1 1 calc R
C24 C 0.6666(3) 0.21677(18) 0.94873(10) 0.0357(6) Uani 1 1 d .
H24A H 0.5652 0.2514 0.9469 0.043 Uiso 1 1 calc R
H24B H 0.7425 0.2484 0.9764 0.043 Uiso 1 1 calc R
C25 C 0.7268(3) 0.22504(19) 0.89485(10) 0.0353(6) Uani 1 1 d .
H25A H 0.6680 0.1794 0.8695 0.042 Uiso 1 1 calc R
H25B H 0.8391 0.2061 0.8993 0.042 Uiso 1 1 calc R
C26 C 0.7111(3) 0.32594(18) 0.87018(10) 0.0360(6) Uani 1 1 d .
H26A H 0.7651 0.3721 0.8963 0.043 Uiso 1 1 calc R
H26B H 0.7655 0.3272 0.8379 0.043 Uiso 1 1 calc R
C27 C 0.5412(3) 0.35852(18) 0.85457(10) 0.0352(6) Uani 1 1 d .
H27A H 0.5413 0.4273 0.8451 0.042 Uiso 1 1 calc R
H27B H 0.4844 0.3517 0.8861 0.042 Uiso 1 1 calc R
C28 C 0.4647(3) 0.02465(16) 0.75130(10) 0.0309(5) Uani 1 1 d .
H28 H 0.4534 0.0061 0.7869 0.037 Uiso 1 1 calc R
C29 C 0.3686(3) 0.08798(17) 0.71913(10) 0.0324(5) Uani 1 1 d .
H29 H 0.2827 0.1230 0.7296 0.039 Uiso 1 1 calc R
C30 C 0.4220(3) 0.09120(17) 0.66710(10) 0.0329(5) Uani 1 1 d .
H30 H 0.3779 0.1290 0.6374 0.040 Uiso 1 1 calc R
C31 C 0.5497(3) 0.02912(17) 0.66811(10) 0.0338(5) Uani 1 1 d .
H31 H 0.6044 0.0138 0.6388 0.041 Uiso 1 1 calc R
C32 C 0.5826(3) -0.00688(16) 0.72091(9) 0.0309(5) Uani 1 1 d .
H32 H 0.6701 -0.0460 0.7340 0.037 Uiso 1 1 calc R

loop_
_atom_site_aniso_label
_atom_site_aniso_U_11
_atom_site_aniso_U_22
_atom_site_aniso_U_33
_atom_site_aniso_U_23
_atom_site_aniso_U_13
_atom_site_aniso_U_12
Ni1 0.0288(2) 0.0165(2) 0.0321(2) 0.00109(15) 0.00034(15) 0.00137(15)
Cl1 0.0323(3) 0.0240(3) 0.0501(4) -0.0005(2) -0.0072(2) 0.0024(2)
N1 0.0286(10) 0.0195(9) 0.0317(10) 0.0015(7) 0.0018(8) 0.0013(8)
N2 0.0307(10) 0.0197(10) 0.0315(10) 0.0020(7) 0.0032(8) 0.0023(8)
C1 0.0246(10) 0.0161(10) 0.0335(12) 0.0000(8) 0.0007(9) 0.0007(8)
C2 0.0318(12) 0.0193(11) 0.0379(13) 0.0037(9) 0.0019(10) 0.0018(9)
C3 0.0369(13) 0.0200(11) 0.0355(13) 0.0003(9) 0.0009(10) 0.0037(10)
C4 0.0287(12) 0.0200(11) 0.0337(12) 0.0020(9) 0.0048(9) 0.0018(9)
C5 0.0325(12) 0.0277(12) 0.0347(12) 0.0057(10) 0.0057(10) 0.0029(10)
C6 0.0299(12) 0.0352(14) 0.0313(12) 0.0044(10) 0.0043(9) 0.0014(10)
C7 0.0296(12) 0.0353(14) 0.0342(12) 0.0025(10) 0.0058(10) -0.0037(10)
C8 0.0411(14) 0.0356(14) 0.0324(12) -0.0003(10) 0.0048(10) -0.0052(11)
C9 0.0383(13) 0.0302(13) 0.0368(13) 0.0028(10) 0.0125(10) -0.0009(11)
C10 0.0383(13) 0.0267(13) 0.0407(14) 0.0002(10) 0.0083(11) 0.0005(11)
C11 0.0326(13) 0.0330(14) 0.0488(15) -0.0029(11) 0.0088(11) 0.0038(11)
C12 0.0272(12) 0.0331(14) 0.0550(16) -0.0055(12) 0.0079(11) -0.0018(10)
C13 0.0322(13) 0.0335(14) 0.0439(14) -0.0034(11) -0.0023(11) 0.0064(11)
C14 0.0299(12) 0.0346(14) 0.0411(14) -0.0088(11) -0.0006(10) -0.0017(11)
C15 0.0313(12) 0.0220(12) 0.0426(13) -0.0021(10) 0.0097(10) -0.0004(9)
C16 0.0374(13) 0.0212(11) 0.0308(12) 0.0036(9) 0.0047(10) 0.0034(10)
C17 0.0358(13) 0.0299(13) 0.0365(13) 0.0024(10) 0.0038(10) 0.0087(10)
C18 0.0307(12) 0.0330(13) 0.0409(13) 0.0008(11) 0.0053(10) 0.0045(11)
C19 0.0296(12) 0.0311(13) 0.0372(13) -0.0018(10) 0.0026(10) -0.0023(10)
C20 0.0327(12) 0.0320(13) 0.0379(13) -0.0027(10) 0.0085(10) -0.0053(10)
C21 0.0378(13) 0.0290(13) 0.0333(12) 0.0012(10) 0.0093(10) 0.0029(10)
C22 0.0401(14) 0.0264(13) 0.0382(13) 0.0035(10) 0.0108(11) 0.0038(10)
C23 0.0378(13) 0.0354(14) 0.0361(13) 0.0069(11) 0.0010(10) 0.0038(11)
C24 0.0349(13) 0.0358(14) 0.0354(13) 0.0012(10) 0.0016(10) -0.0017(11)
C25 0.0279(12) 0.0392(14) 0.0384(13) 0.0034(11) 0.0031(10) 0.0014(11)
C26 0.0360(13) 0.0327(13) 0.0395(13) 0.0024(11) 0.0061(10) -0.0087(11)
C27 0.0449(14) 0.0253(12) 0.0350(13) 0.0021(10) 0.0041(11) 0.0020(11)
C28 0.0394(13) 0.0200(11) 0.0337(12) 0.0025(9) 0.0062(10) -0.0053(10)
C29 0.0306(12) 0.0234(12) 0.0421(13) -0.0015(10) 0.0010(10) -0.0034(10)
C30 0.0366(13) 0.0247(12) 0.0347(12) 0.0005(10) -0.0054(10) -0.0057(10)
C31 0.0419(14) 0.0245(12) 0.0352(13) -0.0046(10) 0.0056(10) -0.0027(10)
C32 0.0375(13) 0.0151(11) 0.0393(13) -0.0016(9) 0.0028(10) 0.0014(9)

loop_
_atom_type_symbol
_atom_type_description
_atom_type_scat_dispersion_real
_atom_type_scat_dispersion_imag
_atom_type_scat_source
Ni Ni -3.0029 0.5091 'International Tables Vol C Tables 4.2.6.8 and 6.1.1.4'
Cl Cl 0.3639 0.7018 'International Tables Vol C Tables 4.2.6.8 and 6.1.1.4'
N N 0.0311 0.0180 'International Tables Vol C Tables 4.2.6.8 and 6.1.1.4'
C C 0.0181 0.0091 'International Tables Vol C Tables 4.2.6.8 and 6.1.1.4'
H H 0.0000 0.0000 'International Tables Vol C Tables 4.2.6.8 and 6.1.1.4'

loop_
_geom_angle_atom_site_label_1
_geom_angle_atom_site_label_2
_geom_angle_atom_site_label_3
_geom_angle
C1 Ni1 C30 102.22(9)
C1 Ni1 C29 103.04(9)
C30 Ni1 C29 40.38(9)
C1 Ni1 C32 166.06(9)
C30 Ni1 C32 64.48(9)
C29 Ni1 C32 64.39(9)
C1 Ni1 C28 134.03(10)
C30 Ni1 C28 65.03(9)
C29 Ni1 C28 37.92(9)
C32 Ni1 C28 38.24(9)
C1 Ni1 C31 132.60(9)
C30 Ni1 C31 38.00(9)
C29 Ni1 C31 64.90(10)
C32 Ni1 C31 38.14(9)
C28 Ni1 C31 63.88(9)
C1 Ni1 Cl1 94.19(7)
C30 Ni1 Cl1 154.97(8)
C29 Ni1 Cl1 151.85(7)
C32 Ni1 Cl1 99.73(7)
C28 Ni1 Cl1 115.44(7)
C31 Ni1 Cl1 117.81(7)
C1 N1 C2 110.33(19)
C1 N1 C4 124.85(19)
C2 N1 C4 124.82(19)
C1 N2 C3 110.60(19)
C1 N2 C16 125.05(19)
C3 N2 C16 124.35(19)
N2 C1 N1 104.99(19)
N2 C1 Ni1 127.37(17)
N1 C1 Ni1 127.62(17)
C3 C2 N1 107.2(2)
C3 C2 H2 126.4
N1 C2 H2 126.4
C2 C3 N2 106.9(2)
C2 C3 H3 126.6
N2 C3 H3 126.6
N1 C4 C15 110.38(18)
N1 C4 C5 110.18(18)
C15 C4 C5 112.25(19)
N1 C4 H4 108.0
C15 C4 H4 108.0
C5 C4 H4 108.0
C6 C5 C4 112.86(19)
C6 C5 H5A 109.0
C4 C5 H5A 109.0
C6 C5 H5B 109.0
C4 C5 H5B 109.0
H5A C5 H5B 107.8
C7 C6 C5 114.4(2)
C7 C6 H6A 108.7
C5 C6 H6A 108.7
C7 C6 H6B 108.7
C5 C6 H6B 108.7
H6A C6 H6B 107.6
C6 C7 C8 113.8(2)
C6 C7 H7A 108.8
C8 C7 H7A 108.8
C6 C7 H7B 108.8
C8 C7 H7B 108.8
H7A C7 H7B 107.7
C7 C8 C9 114.3(2)
C7 C8 H8A 108.7
C9 C8 H8A 108.7
C7 C8 H8B 108.7
C9 C8 H8B 108.7
H8A C8 H8B 107.6
C10 C9 C8 114.6(2)
C10 C9 H9A 108.6
C8 C9 H9A 108.6
C10 C9 H9B 108.6
C8 C9 H9B 108.6
H9A C9 H9B 107.6
C9 C10 C11 113.6(2)
C9 C10 H10A 108.8
C11 C10 H10A 108.8
C9 C10 H10B 108.8
C11 C10 H10B 108.8
H10A C10 H10B 107.7
C10 C11 C12 112.9(2)
C10 C11 H11A 109.0
C12 C11 H11A 109.0
C10 C11 H11B 109.0
C12 C11 H11B 109.0
H11A C11 H11B 107.8
C13 C12 C11 113.2(2)
C13 C12 H12A 108.9
C11 C12 H12A 108.9
C13 C12 H12B 108.9
C11 C12 H12B 108.9
H12A C12 H12B 107.7
C12 C13 C14 114.4(2)
C12 C13 H13A 108.7
C14 C13 H13A 108.7
C12 C13 H13B 108.7
C14 C13 H13B 108.7
H13A C13 H13B 107.6
C15 C14 C13 113.7(2)
C15 C14 H14A 108.8
C13 C14 H14A 108.8
C15 C14 H14B 108.8
C13 C14 H14B 108.8
H14A C14 H14B 107.7
C14 C15 C4 114.4(2)
C14 C15 H15A 108.7
C4 C15 H15A 108.7
C14 C15 H15B 108.7
C4 C15 H15B 108.7
H15A C15 H15B 107.6
N2 C16 C27 110.56(19)
N2 C16 C17 110.57(18)
C27 C16 C17 112.7(2)
N2 C16 H16 107.6
C27 C16 H16 107.6
C17 C16 H16 107.6
C18 C17 C16 113.32(19)
C18 C17 H17A 108.9
C16 C17 H17A 108.9
C18 C17 H17B 108.9
C16 C17 H17B 108.9
H17A C17 H17B 107.7
C17 C18 C19 113.8(2)
C17 C18 H18A 108.8
C19 C18 H18A 108.8
C17 C18 H18B 108.8
C19 C18 H18B 108.8
H18A C18 H18B 107.7
C18 C19 C20 114.8(2)
C18 C19 H19A 108.6
C20 C19 H19A 108.6
C18 C19 H19B 108.6
C20 C19 H19B 108.6
H19A C19 H19B 107.5
C21 C20 C19 114.3(2)
C21 C20 H20A 108.7
C19 C20 H20A 108.7
C21 C20 H20B 108.7
C19 C20 H20B 108.7
H20A C20 H20B 107.6
C20 C21 C22 114.0(2)
C20 C21 H21A 108.8
C22 C21 H21A 108.8
C20 C21 H21B 108.8
C22 C21 H21B 108.8
H21A C21 H21B 107.7
C21 C22 C23 113.5(2)
C21 C22 H22A 108.9
C23 C22 H22A 108.9
C21 C22 H22B 108.9
C23 C22 H22B 108.9
H22A C22 H22B 107.7
C24 C23 C22 113.2(2)
C24 C23 H23A 108.9
C22 C23 H23A 108.9
C24 C23 H23B 108.9
C22 C23 H23B 108.9
H23A C23 H23B 107.7
C25 C24 C23 113.5(2)
C25 C24 H24A 108.9
C23 C24 H24A 108.9
C25 C24 H24B 108.9
C23 C24 H24B 108.9
H24A C24 H24B 107.7
C24 C25 C26 114.1(2)
C24 C25 H25A 108.7
C26 C25 H25A 108.7
C24 C25 H25B 108.7
C26 C25 H25B 108.7
H25A C25 H25B 107.6
C27 C26 C25 113.9(2)
C27 C26 H26A 108.8
C25 C26 H26A 108.8
C27 C26 H26B 108.8
C25 C26 H26B 108.8
H26A C26 H26B 107.7
C26 C27 C16 114.3(2)
C26 C27 H27A 108.7
C16 C27 H27A 108.7
C26 C27 H27B 108.7
C16 C27 H27B 108.7
H27A C27 H27B 107.6
C29 C28 C32 107.0(2)
C29 C28 Ni1 67.67(13)
C32 C28 Ni1 69.41(13)
C29 C28 H28 126.5
C32 C28 H28 126.5
Ni1 C28 H28 128.0
C28 C29 C30 108.2(2)
C28 C29 Ni1 74.40(14)
C30 C29 Ni1 69.67(13)
C28 C29 H29 125.9
C30 C29 H29 125.9
Ni1 C29 H29 121.7
C31 C30 C29 107.9(2)
C31 C30 Ni1 74.51(14)
C29 C30 Ni1 69.94(13)
C31 C30 H30 126.0
C29 C30 H30 126.0
Ni1 C30 H30 121.2
C30 C31 C32 107.2(2)
C30 C31 Ni1 67.50(13)
C32 C31 Ni1 69.45(13)
C30 C31 H31 126.4
C32 C31 H31 126.4
Ni1 C31 H31 128.2
C31 C32 C28 109.3(2)
C31 C32 Ni1 72.41(14)
C28 C32 Ni1 72.36(13)
C31 C32 H32 125.4
C28 C32 H32 125.4
Ni1 C32 H32 121.5

loop_
_geom_bond_atom_site_label_1
_geom_bond_atom_site_label_2
_geom_bond_distance
Ni1 C1 1.889(2)
Ni1 C30 2.091(2)
Ni1 C29 2.095(2)
Ni1 C32 2.142(2)
Ni1 C28 2.181(2)
Ni1 C31 2.181(2)
Ni1 Cl1 2.1833(7)
N1 C1 1.356(3)
N1 C2 1.382(3)
N1 C4 1.472(3)
N2 C1 1.354(3)
N2 C3 1.383(3)
N2 C16 1.477(3)
C2 C3 1.340(3)
C2 H2 0.9500
C3 H3 0.9500
C4 C15 1.537(3)
C4 C5 1.539(3)
C4 H4 1.0000
C5 C6 1.533(3)
C5 H5A 0.9900
C5 H5B 0.9900
C6 C7 1.530(3)
C6 H6A 0.9900
C6 H6B 0.9900
C7 C8 1.532(3)
C7 H7A 0.9900
C7 H7B 0.9900
C8 C9 1.534(3)
C8 H8A 0.9900
C8 H8B 0.9900
C9 C10 1.529(3)
C9 H9A 0.9900
C9 H9B 0.9900
C10 C11 1.530(3)
C10 H10A 0.9900
C10 H10B 0.9900
C11 C12 1.539(3)
C11 H11A 0.9900
C11 H11B 0.9900
C12 C13 1.523(4)
C12 H12A 0.9900
C12 H12B 0.9900
C13 C14 1.535(3)
C13 H13A 0.9900
C13 H13B 0.9900
C14 C15 1.531(3)
C14 H14A 0.9900
C14 H14B 0.9900
C15 H15A 0.9900
C15 H15B 0.9900
C16 C27 1.528(3)
C16 C17 1.552(3)
C16 H16 1.0000
C17 C18 1.527(3)
C17 H17A 0.9900
C17 H17B 0.9900
C18 C19 1.530(3)
C18 H18A 0.9900
C18 H18B 0.9900
C19 C20 1.541(3)
C19 H19A 0.9900
C19 H19B 0.9900
C20 C21 1.522(3)
C20 H20A 0.9900
C20 H20B 0.9900
C21 C22 1.529(3)
C21 H21A 0.9900
C21 H21B 0.9900
C22 C23 1.541(3)
C22 H22A 0.9900
C22 H22B 0.9900
C23 C24 1.529(3)
C23 H23A 0.9900
C23 H23B 0.9900
C24 C25 1.518(3)
C24 H24A 0.9900
C24 H24B 0.9900
C25 C26 1.538(3)
C25 H25A 0.9900
C25 H25B 0.9900
C26 C27 1.525(3)
C26 H26A 0.9900
C26 H26B 0.9900
C27 H27A 0.9900
C27 H27B 0.9900
C28 C29 1.392(3)
C28 C32 1.417(3)
C28 H28 0.9500
C29 C30 1.445(3)
C29 H29 0.9500
C30 C31 1.393(3)
C30 H30 0.9500
C31 C32 1.413(3)
C31 H31 0.9500
C32 H32 0.9500

loop_
_geom_torsion_atom_site_label_1
_geom_torsion_atom_site_label_2
_geom_torsion_atom_site_label_3
_geom_torsion_atom_site_label_4
_geom_torsion
C3 N2 C1 N1 0.5(3)
C16 N2 C1 N1 -178.85(19)
C3 N2 C1 Ni1 178.93(16)
C16 N2 C1 Ni1 -0.4(3)
C2 N1 C1 N2 -0.1(2)
C4 N1 C1 N2 -179.24(19)
C2 N1 C1 Ni1 -178.58(16)
C4 N1 C1 Ni1 2.3(3)
C30 Ni1 C1 N2 109.9(2)
C29 Ni1 C1 N2 68.5(2)
C32 Ni1 C1 N2 93.2(4)
C28 Ni1 C1 N2 43.0(3)
C31 Ni1 C1 N2 136.25(19)
Cl1 Ni1 C1 N2 -89.1(2)
C30 Ni1 C1 N1 -72.0(2)
C29 Ni1 C1 N1 -113.4(2)
C32 Ni1 C1 N1 -88.7(5)
C28 Ni1 C1 N1 -138.91(18)
C31 Ni1 C1 N1 -45.6(3)
Cl1 Ni1 C1 N1 89.03(19)
C1 N1 C2 C3 -0.3(3)
C4 N1 C2 C3 178.8(2)
N1 C2 C3 N2 0.5(3)
C1 N2 C3 C2 -0.6(3)
C16 N2 C3 C2 178.7(2)
C1 N1 C4 C15 -120.4(2)
C2 N1 C4 C15 60.6(3)
C1 N1 C4 C5 115.1(2)
C2 N1 C4 C5 -63.9(3)
N1 C4 C5 C6 -166.03(19)
C15 C4 C5 C6 70.5(3)
C4 C5 C6 C7 72.0(3)
C5 C6 C7 C8 -165.9(2)
C6 C7 C8 C9 66.7(3)
C7 C8 C9 C10 64.9(3)
C8 C9 C10 C11 -156.7(2)
C9 C10 C11 C12 69.7(3)
C10 C11 C12 C13 71.8(3)
C11 C12 C13 C14 -166.2(2)
C12 C13 C14 C15 68.3(3)
C13 C14 C15 C4 65.4(3)
N1 C4 C15 C14 80.3(2)
C5 C4 C15 C14 -156.4(2)
C1 N2 C16 C27 123.2(2)
C3 N2 C16 C27 -56.1(3)
C1 N2 C16 C17 -111.3(2)
C3 N2 C16 C17 69.5(3)
N2 C16 C17 C18 165.00(19)
C27 C16 C17 C18 -70.7(3)
C16 C17 C18 C19 -67.6(3)
C17 C18 C19 C20 164.0(2)
C18 C19 C20 C21 -67.8(3)
C19 C20 C21 C22 -68.1(3)
C20 C21 C22 C23 156.6(2)
C21 C22 C23 C24 -68.9(3)
C22 C23 C24 C25 -71.7(3)
C23 C24 C25 C26 165.0(2)
C24 C25 C26 C27 -66.0(3)
C25 C26 C27 C16 -68.2(3)
N2 C16 C27 C26 -77.2(2)
C17 C16 C27 C26 158.5(2)
C1 Ni1 C28 C29 43.1(2)
C30 Ni1 C28 C29 -39.70(15)
C32 Ni1 C28 C29 -119.5(2)
C31 Ni1 C28 C29 -81.98(16)
Cl1 Ni1 C28 C29 168.01(13)
C1 Ni1 C28 C32 162.61(14)
C30 Ni1 C28 C32 79.82(15)
C29 Ni1 C28 C32 119.5(2)
C31 Ni1 C28 C32 37.54(14)
Cl1 Ni1 C28 C32 -72.47(14)
C32 C28 C29 C30 3.5(3)
Ni1 C28 C29 C30 61.89(16)
C32 C28 C29 Ni1 -58.43(16)
C1 Ni1 C29 C28 -149.72(15)
C30 Ni1 C29 C28 116.7(2)
C32 Ni1 C29 C28 36.67(14)
C31 Ni1 C29 C28 79.07(15)
Cl1 Ni1 C29 C28 -23.4(2)
C1 Ni1 C29 C30 93.62(15)
C32 Ni1 C29 C30 -79.99(15)
C28 Ni1 C29 C30 -116.7(2)
C31 Ni1 C29 C30 -37.59(13)
Cl1 Ni1 C29 C30 -140.09(14)
C28 C29 C30 C31 0.4(3)
Ni1 C29 C30 C31 65.35(16)
C28 C29 C30 Ni1 -64.95(16)
C1 Ni1 C30 C31 147.98(15)
C29 Ni1 C30 C31 -116.2(2)
C32 Ni1 C30 C31 -36.44(14)
C28 Ni1 C30 C31 -78.89(15)
Cl1 Ni1 C30 C31 18.1(3)
C1 Ni1 C30 C29 -95.83(15)
C32 Ni1 C30 C29 79.75(15)
C28 Ni1 C30 C29 37.29(13)
C31 Ni1 C30 C29 116.2(2)
Cl1 Ni1 C30 C29 134.33(16)
C29 C30 C31 C32 -4.1(3)
Ni1 C30 C31 C32 58.27(16)
C29 C30 C31 Ni1 -62.37(15)
C1 Ni1 C31 C30 -44.7(2)
C29 Ni1 C31 C30 39.95(15)
C32 Ni1 C31 C30 119.8(2)
C28 Ni1 C31 C30 82.17(16)
Cl1 Ni1 C31 C30 -171.43(13)
C1 Ni1 C31 C32 -164.55(15)
C30 Ni1 C31 C32 -119.8(2)
C29 Ni1 C31 C32 -79.85(16)
C28 Ni1 C31 C32 -37.63(14)
Cl1 Ni1 C31 C32 68.77(15)
C30 C31 C32 C28 6.3(3)
Ni1 C31 C32 C28 63.40(16)
C30 C31 C32 Ni1 -57.05(16)
C29 C28 C32 C31 -6.1(3)
Ni1 C28 C32 C31 -63.43(17)
C29 C28 C32 Ni1 57.34(16)
C1 Ni1 C32 C31 54.5(5)
C30 Ni1 C32 C31 36.30(15)
C29 Ni1 C32 C31 81.29(16)
C28 Ni1 C32 C31 117.7(2)
Cl1 Ni1 C32 C31 -123.23(14)
C1 Ni1 C32 C28 -63.2(4)
C30 Ni1 C32 C28 -81.37(15)
C29 Ni1 C32 C28 -36.38(14)
C31 Ni1 C32 C28 -117.7(2)
Cl1 Ni1 C32 C28 119.11(13)
